data_1536329
loop_
_publ_author_name
'Onoda, M.'
'Saeki, M.'
'Yajima, Y.'

_publ_section_title
;
 Preparation and crystal structure model of a new strontium
 tantalumsulfide: Sr17 Ta10 S42
;
_journal_name_full 'Journal of Solid State Chemistry'
_journal_page_first 354
_journal_page_last 362
_journal_volume 105
_journal_year 1993
_chemical_formula_sum 'S42 Sr17 Ta10'
_chemical_name_systematic 'Sr17 Ta10 S42'
_space_group_IT_number 146
_symmetry_space_group_name_Hall 'R 3'
_symmetry_space_group_name_H-M 'R 3 :H'
_cell_angle_alpha 90
_cell_angle_beta 90
_cell_angle_gamma 120
_cell_formula_units_Z 3
_cell_length_a 18.1525
_cell_length_b 18.1525
_cell_length_c 18.65739
_cell_volume 5324.201
_citation_journal_id_ASTM JSSCBI
_cod_data_source_file Onoda_JSSCBI_1993_623.cif
_cod_data_source_block S42Sr17Ta10
_cod_database_code 1536329

loop_
_symmetry_equiv_pos_as_xyz
x,y,z
-y,x-y,z
-x+y,-x,z
x+2/3,y+1/3,z+1/3
-y+2/3,x-y+1/3,z+1/3
-x+y+2/3,-x+1/3,z+1/3
x+1/3,y+2/3,z+2/3
-y+1/3,x-y+2/3,z+2/3
-x+y+1/3,-x+2/3,z+2/3

loop_
_atom_site_label
_atom_site_type_symbol
_atom_site_fract_x
_atom_site_fract_y
_atom_site_fract_z
_atom_site_occupancy
_atom_site_U_iso_or_equiv
S10 S-2 -0.022 0.095 0.917 1 0.0
S14 S-2 0.896 0.669 0.332 1 0.0
Ta2 Ta+5 0 0 0.354 1 0.0
Sr6 Sr+2 0.027 0.826 0.907 0.9444 0.0
S13 S-2 0.868 0.665 0.015 1 0.0
S5 S-2 0.099 0.3 0.165 1 0.0
S9 S-2 0.019 -0.095 0.756 1 0.0
Ta4 Ta+5 0 0 0.66 1 0.0
Ta1 Ta+5 0 0 0.1667 1 0.0
Sr3 Sr+2 -0.045 0.161 0.42 0.9444 0.0
S3 S-2 0.008 0.887 0.406 1 0.0
Ta6 Ta+5 0.001 0.669 0.715 1 0.0
Sr2 Sr+2 0.023 0.826 0.25 0.9444 0.0
S4 S-2 -0.012 0.326 0.347 1 0.0
Ta5 Ta+5 0 0 0.853 1 0.0
Sr1 Sr+2 -0.023 0.177 0.063 0.9444 0.0
S1 S-2 0.015 0.9 0.104 1 0.0
S8 S-2 -0.028 0.115 0.602 1 0.0
S6 S-2 0.101 0.297 0.508 1 0.0
S12 S-2 0.91 0.683 0.684 1 0.0
Ta3 Ta+5 0.001 0.331 0.217 1 0.0
S11 S-2 -0.002 0.678 0.833 1 0.0
S2 S-2 -0.02 0.089 0.262 1 0.0
Sr4 Sr+2 0.033 0.833 0.566 0.9444 0.0
Sr5 Sr+2 -0.035 0.162 0.744 0.9444 0.0
S7 S-2 0.1 0.306 0.837 1 0.0
